data_4307159
loop_
_publ_author_name
'Russell P. Pesavento'
'Curtis P. Berlinguette'
'R. H. Holm'

_publ_section_title
;
Stabilization of Reduced Molybdenum-Iron-Sulfur Single- and
Double-Cubane Clusters by Cyanide Ligation
;
_journal_name_full 'Inorganic Chemistry'
_journal_page_first 510
_journal_page_last 516
_journal_paper_doi 10.1021/ic061704y
_journal_volume 46
_journal_year 2007
_chemical_formula_moiety 'C38 H73 B Fe3 Mo N13 S4'
_chemical_formula_sum 'C38 H73 B Fe3 Mo N13 S4'
_chemical_formula_weight 1116.22
_chemical_name_common (Et4N)3(C9BH10N6)MoFe3S4(CN)3(MeCN)
_chemical_name_systematic
; 
 ? 
;
_space_group_IT_number 2
_symmetry_cell_setting triclinic
_symmetry_space_group_name_Hall '-P 1'
_symmetry_space_group_name_H-M 'P -1'
_atom_sites_solution_hydrogens geom
_atom_sites_solution_primary direct
_atom_sites_solution_secondary difmap
_audit_creation_method SHELXL-97
_cell_angle_alpha 89.51(4)
_cell_angle_beta 75.03(3)
_cell_angle_gamma 66.86(3)
_cell_formula_units_Z 2
_cell_length_a 12.790(5)
_cell_length_b 13.476(7)
_cell_length_c 17.120(6)
_cell_measurement_reflns_used 18546
_cell_measurement_temperature 193(2)
_cell_measurement_theta_max 27.735
_cell_measurement_theta_min 3.300
_cell_volume 2607(2)
_computing_cell_refinement 'Bruker SMART'
_computing_data_collection 'Bruker SMART'
_computing_data_reduction 'Bruker SAINT'
_computing_molecular_graphics 'Bruker SHELXTL'
_computing_publication_material 'Bruker SHELXTL'
_computing_structure_refinement 'SHELXL-97 (Sheldrick, 1997)'
_computing_structure_solution 'SHELXS-97 (Sheldrick, 1990)'
_diffrn_ambient_temperature 193(2)
_diffrn_measured_fraction_theta_full 0.973
_diffrn_measured_fraction_theta_max 0.973
_diffrn_measurement_device_type 'CCD area detector'
_diffrn_measurement_method 'phi and omega scans'
_diffrn_radiation_monochromator graphite
_diffrn_radiation_source 'fine-focus sealed tube'
_diffrn_radiation_type MoK\a
_diffrn_radiation_wavelength 0.71073
_diffrn_reflns_av_R_equivalents 0.0221
_diffrn_reflns_av_sigmaI/netI 0.0428
_diffrn_reflns_limit_h_max 14
_diffrn_reflns_limit_h_min -16
_diffrn_reflns_limit_k_max 17
_diffrn_reflns_limit_k_min -17
_diffrn_reflns_limit_l_max 22
_diffrn_reflns_limit_l_min -16
_diffrn_reflns_number 18546
_diffrn_reflns_theta_full 27.98
_diffrn_reflns_theta_max 27.98
_diffrn_reflns_theta_min 1.24
_exptl_absorpt_coefficient_mu 1.253
_exptl_absorpt_correction_T_max 0.5731
_exptl_absorpt_correction_T_min 0.5203
_exptl_absorpt_correction_type multi-scan
_exptl_absorpt_process_details SADABS
_exptl_crystal_colour black
_exptl_crystal_density_diffrn 1.394
_exptl_crystal_density_method 'not measured'
_exptl_crystal_description block
_exptl_crystal_F_000 1122
_exptl_crystal_size_max 0.60
_exptl_crystal_size_mid 0.50
_exptl_crystal_size_min 0.50
_refine_diff_density_max 1.184
_refine_diff_density_min -0.729
_refine_diff_density_rms 0.128
_refine_ls_extinction_coef 0.0000(3)
_refine_ls_extinction_expression Fc^*^=kFc[1+0.001xFc^2^\l^3^/sin(2\q)]^-1/4^
_refine_ls_extinction_method SHELXL
_refine_ls_goodness_of_fit_ref 1.051
_refine_ls_hydrogen_treatment constr
_refine_ls_matrix_type full
_refine_ls_number_parameters 571
_refine_ls_number_reflns 12225
_refine_ls_number_restraints 0
_refine_ls_restrained_S_all 1.051
_refine_ls_R_factor_all 0.0678
_refine_ls_R_factor_gt 0.0550
_refine_ls_shift/su_max 8.630
_refine_ls_shift/su_mean 0.042
_refine_ls_structure_factor_coef Fsqd
_refine_ls_weighting_details 'calc w=1/[\s^2^(Fo^2^)+(0.0895P)^2^+2.9573P] where P=(Fo^2^+2Fc^2^)/3'
_refine_ls_weighting_scheme calc
_refine_ls_wR_factor_gt 0.1465
_refine_ls_wR_factor_ref 0.1577
_reflns_number_gt 9920
_reflns_number_total 12225
_reflns_threshold_expression >2sigma(I)
_cod_data_source_file ic061704ysi20060908_111817_2.cif
_cod_data_source_block (Et4N)3[(Tp)MoFe3S4(CN)3]
_cod_database_code 4307159

loop_
_symmetry_equiv_pos_as_xyz
'x, y, z'
'-x, -y, -z'

loop_
_atom_site_label
_atom_site_type_symbol
_atom_site_fract_x
_atom_site_fract_y
_atom_site_fract_z
_atom_site_U_iso_or_equiv
_atom_site_adp_type
_atom_site_occupancy
_atom_site_symmetry_multiplicity
_atom_site_calc_flag
_atom_site_refinement_flags
_atom_site_disorder_assembly
_atom_site_disorder_group
Mo1 Mo 0.54313(3) 0.86965(2) 0.238845(17) 0.02668(10) Uani 1 1 d . . .
Fe2 Fe 0.37153(5) 0.82568(4) 0.19755(3) 0.03132(13) Uani 1 1 d . . .
Fe3 Fe 0.38045(5) 0.82365(4) 0.35221(3) 0.03041(13) Uani 1 1 d . . .
Fe1 Fe 0.55028(5) 0.66751(4) 0.23850(3) 0.03308(14) Uani 1 1 d . . .
S4 S 0.57566(8) 0.75140(8) 0.34105(6) 0.0344(2) Uani 1 1 d . . .
S1 S 0.56314(9) 0.75524(8) 0.12634(5) 0.0346(2) Uani 1 1 d . . .
S2 S 0.36099(9) 0.69139(8) 0.27936(6) 0.0373(2) Uani 1 1 d . . .
S3 S 0.33444(8) 0.97121(8) 0.28247(6) 0.0329(2) Uani 1 1 d . . .
N6 N 0.5677(3) 0.9861(3) 0.31807(19) 0.0369(7) Uani 1 1 d . . .
N9 N 0.6501(3) 1.0279(3) 0.2903(2) 0.0413(8) Uani 1 1 d . . .
N4 N 0.7428(3) 0.8114(3) 0.1939(2) 0.0412(8) Uani 1 1 d . . .
N7 N 0.7983(3) 0.8804(4) 0.1820(2) 0.0453(9) Uani 1 1 d . . .
N5 N 0.5559(3) 0.9954(3) 0.15394(18) 0.0330(7) Uani 1 1 d . . .
N8 N 0.6391(3) 1.0360(3) 0.1468(2) 0.0418(8) Uani 1 1 d . . .
N1 N 0.7272(5) 0.4260(4) 0.1990(4) 0.0879(18) Uani 1 1 d . . .
N2 N 0.1837(4) 0.8634(4) 0.1001(3) 0.0681(13) Uani 1 1 d . . .
N3 N 0.2078(4) 0.8555(4) 0.5279(2) 0.0544(10) Uani 1 1 d . . .
C10 C 0.5158(5) 1.0244(4) 0.3959(2) 0.0481(11) Uani 1 1 d . . .
H10 H 0.4541 1.0089 0.4304 0.058 Uiso 1 1 calc R . .
C11 C 0.5658(6) 1.0908(5) 0.4193(3) 0.0623(15) Uani 1 1 d . . .
H11 H 0.5459 1.1277 0.4715 0.075 Uiso 1 1 calc R . .
C12 C 0.6486(5) 1.0912(4) 0.3515(3) 0.0533(12) Uani 1 1 d . . .
H12 H 0.6976 1.1298 0.3477 0.064 Uiso 1 1 calc R . .
C4 C 0.8269(4) 0.7124(5) 0.1702(3) 0.0547(12) Uani 1 1 d . . .
H4 H 0.8136 0.6478 0.1726 0.066 Uiso 1 1 calc R . .
C5 C 0.9371(4) 0.7161(6) 0.1413(4) 0.0680(16) Uani 1 1 d . . .
H5 H 1.0111 0.6566 0.1198 0.082 Uiso 1 1 calc R . .
C6 C 0.9170(4) 0.8216(6) 0.1502(3) 0.0604(15) Uani 1 1 d . . .
H6 H 0.9756 0.8504 0.1367 0.072 Uiso 1 1 calc R . .
C7 C 0.4963(4) 1.0392(3) 0.1008(2) 0.0388(9) Uani 1 1 d . . .
H7 H 0.4323 1.0251 0.0930 0.047 Uiso 1 1 calc R . .
C8 C 0.5412(5) 1.1087(4) 0.0582(3) 0.0521(11) Uani 1 1 d . . .
H8 H 0.5154 1.1501 0.0164 0.062 Uiso 1 1 calc R . .
C9 C 0.6314(5) 1.1044(5) 0.0900(3) 0.0556(13) Uani 1 1 d . . .
H9 H 0.6798 1.1436 0.0741 0.067 Uiso 1 1 calc R . .
C1 C 0.6647(4) 0.5152(4) 0.2140(3) 0.0521(12) Uani 1 1 d . . .
C2 C 0.2529(4) 0.8519(4) 0.1343(3) 0.0429(9) Uani 1 1 d . . .
C3 C 0.2707(4) 0.8469(3) 0.4652(3) 0.0383(8) Uani 1 1 d . . .
B1 B 0.7240(5) 1.0027(5) 0.2010(3) 0.0453(12) Uani 1 1 d . . .
H1 H 0.7764 1.0431 0.1900 0.054 Uiso 1 1 calc R . .
N1A N 0.5000 0.5000 0.5000 0.0457(12) Uiso 1 2 d S . .
C2A C 0.5154(10) 0.3909(10) 0.4602(7) 0.063(3) Uiso 0.50 1 d P A -4
C3A C 0.4797(10) 0.5207(10) 0.4178(7) 0.062(3) Uiso 0.50 1 d P A -5
C4A C 0.5145(10) 0.3979(9) 0.3699(7) 0.089(3) Uiso 0.75 1 d P . .
C7A C 0.7237(12) 0.4371(11) 0.4472(8) 0.154(4) Uiso 1 1 d . . .
C8A C 0.6080(12) 0.5258(11) 0.4415(8) 0.078(3) Uiso 0.50 1 d P A -4
C10A C 0.3899(15) 0.5925(14) 0.4945(10) 0.095(4) Uiso 0.50 1 d P . -4
N1B N 0.0489(3) 0.2109(3) 0.1424(2) 0.0437(8) Uani 1 1 d . . .
C3B C 0.1769(5) 0.1379(5) 0.0992(4) 0.0685(16) Uani 1 1 d . B .
H3B1 H 0.2250 0.1287 0.1379 0.082 Uiso 1 1 calc R . .
H3B2 H 0.1812 0.0655 0.0839 0.082 Uiso 1 1 calc R . .
C4B C 0.2307(6) 0.1790(8) 0.0245(4) 0.098(3) Uani 1 1 d . . .
H4B1 H 0.1774 0.1995 -0.0105 0.147 Uiso 1 1 calc R B .
H4B2 H 0.3069 0.1219 -0.0051 0.147 Uiso 1 1 calc R . .
H4B3 H 0.2429 0.2425 0.0403 0.147 Uiso 1 1 calc R . .
C5B C 0.0961(10) 0.3352(9) 0.2225(6) 0.133(4) Uani 1 1 d . . .
H5B1 H 0.0834 0.2943 0.2690 0.200 Uiso 1 1 calc R B .
H5B2 H 0.0647 0.4124 0.2414 0.200 Uiso 1 1 calc R . .
H5B3 H 0.1810 0.3089 0.1954 0.200 Uiso 1 1 calc R . .
C6B C 0.0363(7) 0.3203(5) 0.1664(4) 0.0796(19) Uani 1 1 d . B .
H6B1 H 0.0625 0.3510 0.1160 0.096 Uiso 1 1 calc R . .
H6B2 H -0.0493 0.3651 0.1897 0.096 Uiso 1 1 calc R . .
C7B C -0.0283(4) 0.2210(5) 0.0863(3) 0.0623(15) Uani 1 1 d . B .
H7B1 H -0.0050 0.2598 0.0402 0.075 Uiso 1 1 calc R . .
H7B2 H -0.1114 0.2665 0.1163 0.075 Uiso 1 1 calc R . .
C8B C -0.0230(7) 0.1145(7) 0.0523(4) 0.082(2) Uani 1 1 d . . .
H8B1 H 0.0563 0.0726 0.0163 0.123 Uiso 1 1 calc R B .
H8B2 H -0.0815 0.1297 0.0216 0.123 Uiso 1 1 calc R . .
H8B3 H -0.0403 0.0726 0.0972 0.123 Uiso 1 1 calc R . .
C9B C 0.0211(6) 0.1488(6) 0.2137(4) 0.0456(13) Uani 0.75 1 d P B -2
H9B1 H 0.0349 0.0754 0.1923 0.055 Uiso 1 1 calc R . .
H9B2 H 0.0768 0.1401 0.2465 0.055 Uiso 1 1 calc R . .
C10B C -0.1031(7) 0.2014(6) 0.2682(4) 0.0584(17) Uani 0.75 1 d P B -2
H10A H -0.1220 0.2778 0.2831 0.088 Uiso 1 1 calc R . .
H10B H -0.1097 0.1641 0.3174 0.088 Uiso 1 1 calc R . .
H10C H -0.1584 0.1967 0.2396 0.088 Uiso 1 1 calc R . .
N1C N 0.0396(4) 1.2251(4) 0.5949(4) 0.0738(15) Uani 1 1 d . . .
C2C C 0.0819(5) 0.6828(6) 0.3695(5) 0.088(2) Uani 1 1 d . . .
H2C1 H 0.1427 0.7080 0.3756 0.106 Uiso 1 1 calc R . .
H2C2 H 0.0877 0.6213 0.4026 0.106 Uiso 1 1 calc R . .
C3C C 0.1122(7) 0.6412(7) 0.2823(7) 0.120(4) Uani 1 1 d . . .
H3C1 H 0.0530 0.6158 0.2748 0.179 Uiso 1 1 calc R . .
H3C2 H 0.1905 0.5810 0.2670 0.179 Uiso 1 1 calc R . .
H3C3 H 0.1128 0.6996 0.2479 0.179 Uiso 1 1 calc R . .
C4C C 0.1386(11) 1.2510(11) 0.5662(8) 0.071(3) Uani 0.50 1 d P C -3
H4C1 H 0.1453 1.2867 0.6139 0.086 Uiso 1 1 calc R . .
H4C2 H 0.1164 1.3075 0.5291 0.086 Uiso 1 1 calc R . .
C5C C 0.0547(6) 1.1310(5) 0.6440(3) 0.0677(16) Uani 1 1 d . C .
H5C1 H 0.0499 1.1545 0.6999 0.081 Uiso 1 1 calc R . .
H5C2 H 0.1348 1.0736 0.6205 0.081 Uiso 1 1 calc R . .
C6C C -0.0344(6) 1.0835(6) 0.6485(7) 0.130(4) Uani 1 1 d . . .
H6C1 H -0.1138 1.1383 0.6749 0.196 Uiso 1 1 calc R C .
H6C2 H -0.0168 1.0209 0.6800 0.196 Uiso 1 1 calc R . .
H6C3 H -0.0308 1.0603 0.5934 0.196 Uiso 1 1 calc R . .
C10C C 0.1327(11) 1.3697(10) 0.5996(9) 0.077(4) Uani 0.50 1 d P C -4
H10D H 0.1716 1.3588 0.5411 0.115 Uiso 1 1 calc R . .
H10E H 0.1769 1.3933 0.6288 0.115 Uiso 1 1 calc R . .
H10F H 0.0517 1.4252 0.6105 0.115 Uiso 1 1 calc R . .
H12A H 0.245(8) 1.141(8) 0.478(6) 0.115 Uiso 1 1 d . . .
H12B H 0.198(9) 1.112(8) 0.434(6) 0.115 Uiso 1 1 d . . .
H12C H 0.225(7) 1.164(7) 0.593(5) 0.115 Uiso 1 1 d . . .
C12C C 0.0472(11) 1.1539(12) 0.5054(6) 0.066(3) Uani 0.50 1 d P C -2
H13A H 0.1213 1.0873 0.4924 0.079 Uiso 1 1 calc R . .
H13B H -0.0192 1.1305 0.5183 0.079 Uiso 1 1 calc R . .
N7D N 0.5000 0.5000 0.0000 0.0594(15) Uiso 1 2 d S . .
C2D C 0.3827(10) 0.4806(9) -0.0154(7) 0.059(2) Uiso 0.50 1 d P D -5
C3D C 0.2747(10) 0.5923(9) 0.0187(7) 0.129(3) Uiso 1 1 d . . .
C4D C 0.4026(11) 0.6085(10) 0.0309(7) 0.066(3) Uiso 0.50 1 d P D -5
C5D C 0.4632(9) 0.5204(8) 0.0947(6) 0.053(2) Uiso 0.50 1 d P D -4
C6D C 0.4573(8) 0.4227(7) 0.1346(5) 0.101(2) Uiso 1 1 d . . .
C9D C 0.4967(11) 0.5997(10) -0.0327(8) 0.070(3) Uiso 0.50 1 d P . -4
N1S N 0.2009(9) 0.3877(9) 0.3780(6) 0.147(3) Uiso 1 1 d . . .
C2S C 0.2826(8) 0.3173(7) 0.3348(5) 0.098(2) Uiso 1 1 d . . .
C3S C 0.3768(6) 0.2301(5) 0.2840(4) 0.0763(17) Uiso 1 1 d . . .
H3S1 H 0.3558 0.1675 0.2843 0.114 Uiso 1 1 calc R . .
H3S2 H 0.4472 0.2113 0.3035 0.114 Uiso 1 1 calc R . .
H3S3 H 0.3934 0.2505 0.2285 0.114 Uiso 1 1 calc R . .
C15C C 0.0434(13) 1.2093(12) 0.4318(8) 0.079(4) Uani 0.50 1 d P C -2
C16B C 0.019(2) 0.194(2) 0.2998(14) 0.079(8) Uani 0.25 1 d P B -1
C14C C 0.1718(16) 1.1402(12) 0.4688(10) 0.087(5) Uani 0.50 1 d P C -1
C14A C 0.4560(18) 0.4264(16) 0.3823(11) 0.043(4) Uiso 0.25 1 d P A .
C15B C -0.0344(18) 0.2086(18) 0.2271(14) 0.050(5) Uani 0.25 1 d P B -1
C13C C 0.0529(9) 1.2241(8) 0.5162(6) 0.046(2) Uani 0.50 1 d P C -1
C17C C 0.2635(12) 1.1708(15) 0.5229(11) 0.096(5) Uani 0.50 1 d P C -3
C18C C 0.1293(9) 1.2653(9) 0.6278(7) 0.055(2) Uani 0.50 1 d P C -4

loop_
_atom_site_aniso_label
_atom_site_aniso_U_11
_atom_site_aniso_U_22
_atom_site_aniso_U_33
_atom_site_aniso_U_23
_atom_site_aniso_U_13
_atom_site_aniso_U_12
Mo1 0.02543(16) 0.03293(17) 0.02143(15) 0.00274(11) -0.00682(11) -0.01135(12)
Fe2 0.0321(3) 0.0339(3) 0.0318(3) 0.0060(2) -0.0136(2) -0.0143(2)
Fe3 0.0316(3) 0.0310(3) 0.0259(3) 0.0030(2) -0.0047(2) -0.0119(2)
Fe1 0.0346(3) 0.0287(3) 0.0292(3) 0.0004(2) -0.0086(2) -0.0060(2)
S4 0.0358(5) 0.0388(5) 0.0277(4) 0.0063(4) -0.0125(4) -0.0119(4)
S1 0.0381(5) 0.0392(5) 0.0243(4) 0.0000(3) -0.0091(4) -0.0130(4)
S2 0.0422(5) 0.0320(5) 0.0399(5) 0.0046(4) -0.0111(4) -0.0174(4)
S3 0.0288(4) 0.0309(4) 0.0351(5) 0.0039(4) -0.0058(4) -0.0100(3)
N6 0.0435(18) 0.051(2) 0.0242(15) 0.0044(13) -0.0094(13) -0.0279(16)
N9 0.051(2) 0.058(2) 0.0320(17) 0.0088(15) -0.0158(15) -0.0367(18)
N4 0.0280(16) 0.059(2) 0.0345(17) 0.0076(15) -0.0081(14) -0.0163(15)
N7 0.0334(17) 0.078(3) 0.0326(17) 0.0095(17) -0.0111(14) -0.0291(18)
N5 0.0336(16) 0.0444(18) 0.0258(15) 0.0058(13) -0.0093(12) -0.0199(14)
N8 0.049(2) 0.059(2) 0.0302(17) 0.0121(15) -0.0125(15) -0.0338(18)
N1 0.081(3) 0.060(3) 0.081(4) -0.001(3) -0.024(3) 0.016(3)
N2 0.065(3) 0.082(3) 0.080(3) 0.025(3) -0.045(3) -0.038(3)
N3 0.059(2) 0.069(3) 0.035(2) 0.0048(18) -0.0060(18) -0.030(2)
C10 0.071(3) 0.056(3) 0.0253(19) 0.0023(17) -0.0051(19) -0.039(2)
C11 0.103(4) 0.077(4) 0.028(2) 0.001(2) -0.015(2) -0.060(3)
C12 0.076(3) 0.070(3) 0.040(2) 0.008(2) -0.023(2) -0.051(3)
C4 0.035(2) 0.063(3) 0.049(3) 0.008(2) -0.006(2) -0.006(2)
C5 0.031(2) 0.092(5) 0.061(3) 0.010(3) -0.006(2) -0.008(3)
C6 0.034(2) 0.113(5) 0.038(2) 0.011(3) -0.0092(19) -0.033(3)
C7 0.045(2) 0.046(2) 0.0293(19) 0.0069(16) -0.0134(17) -0.0196(18)
C8 0.069(3) 0.065(3) 0.037(2) 0.021(2) -0.025(2) -0.036(3)
C9 0.079(3) 0.074(3) 0.039(2) 0.024(2) -0.020(2) -0.053(3)
C1 0.053(3) 0.046(3) 0.041(2) 0.0021(19) -0.013(2) -0.002(2)
C2 0.040(2) 0.050(2) 0.047(2) 0.0119(19) -0.0201(19) -0.0215(19)
C3 0.037(2) 0.041(2) 0.037(2) 0.0072(16) -0.0087(17) -0.0168(17)
B1 0.046(3) 0.078(4) 0.030(2) 0.011(2) -0.014(2) -0.042(3)
N1B 0.0386(18) 0.050(2) 0.0387(19) 0.0067(15) -0.0108(15) -0.0144(16)
C3B 0.053(3) 0.071(4) 0.058(3) -0.004(3) -0.019(3) 0.001(3)
C4B 0.052(3) 0.165(8) 0.049(3) -0.006(4) 0.000(3) -0.025(4)
C5B 0.163(10) 0.157(9) 0.116(7) -0.013(7) -0.049(7) -0.094(8)
C6B 0.119(6) 0.056(3) 0.060(3) 0.001(3) -0.015(4) -0.037(4)
C7B 0.041(2) 0.084(4) 0.041(3) 0.005(2) -0.009(2) -0.006(2)
C8B 0.098(5) 0.125(6) 0.057(3) 0.018(4) -0.034(3) -0.073(5)
C9B 0.043(3) 0.049(4) 0.039(3) 0.007(3) -0.011(3) -0.014(3)
C10B 0.052(4) 0.068(5) 0.041(3) 0.006(3) -0.001(3) -0.017(3)
N1C 0.037(2) 0.084(3) 0.101(4) 0.053(3) -0.027(2) -0.021(2)
C2C 0.040(3) 0.080(4) 0.150(7) 0.058(5) -0.033(4) -0.025(3)
C3C 0.084(5) 0.088(6) 0.184(10) -0.036(6) -0.067(6) -0.013(4)
C4C 0.077(8) 0.075(8) 0.069(8) -0.002(6) -0.028(7) -0.033(7)
C5C 0.078(4) 0.056(3) 0.052(3) 0.011(2) -0.023(3) -0.006(3)
C6C 0.063(4) 0.056(4) 0.225(11) 0.013(5) 0.027(5) -0.016(3)
C10C 0.054(6) 0.071(8) 0.109(11) -0.002(7) -0.020(7) -0.031(6)
C12C 0.068(7) 0.094(9) 0.049(6) 0.003(6) -0.016(5) -0.046(7)
C15C 0.092(9) 0.103(10) 0.057(7) 0.028(7) -0.036(7) -0.046(8)
C16B 0.061(13) 0.082(17) 0.049(12) -0.018(11) -0.010(10) 0.013(12)
C14C 0.091(10) 0.061(7) 0.059(8) -0.020(6) 0.025(8) -0.009(7)
C15B 0.026(8) 0.045(11) 0.058(13) -0.003(9) -0.005(9) 0.003(8)
C13C 0.055(5) 0.036(5) 0.038(5) -0.002(4) -0.008(4) -0.013(4)
C17C 0.050(7) 0.130(14) 0.086(10) -0.020(9) -0.015(7) -0.016(7)
C18C 0.042(5) 0.064(6) 0.066(7) 0.005(5) -0.025(5) -0.021(5)

loop_
_atom_type_symbol
_atom_type_description
_atom_type_scat_dispersion_real
_atom_type_scat_dispersion_imag
_atom_type_scat_source
C C 0.0033 0.0016 'International Tables Vol C Tables 4.2.6.8 and 6.1.1.4'
H H 0.0000 0.0000 'International Tables Vol C Tables 4.2.6.8 and 6.1.1.4'
B B 0.0013 0.0007 'International Tables Vol C Tables 4.2.6.8 and 6.1.1.4'
N N 0.0061 0.0033 'International Tables Vol C Tables 4.2.6.8 and 6.1.1.4'
S S 0.1246 0.1234 'International Tables Vol C Tables 4.2.6.8 and 6.1.1.4'
Fe Fe 0.3463 0.8444 'International Tables Vol C Tables 4.2.6.8 and 6.1.1.4'
Mo Mo -1.6832 0.6857 'International Tables Vol C Tables 4.2.6.8 and 6.1.1.4'

loop_
_geom_angle_atom_site_label_1
_geom_angle_atom_site_label_2
_geom_angle_atom_site_label_3
_geom_angle
_geom_angle_site_symmetry_1
_geom_angle_site_symmetry_3
_geom_angle_publ_flag
N6 Mo1 N5 78.71(12) . . ?
N6 Mo1 N4 80.77(14) . . ?
N5 Mo1 N4 80.27(13) . . ?
N6 Mo1 S4 86.15(10) . . ?
N5 Mo1 S4 161.37(8) . . ?
N4 Mo1 S4 86.69(10) . . ?
N6 Mo1 S1 162.79(9) . . ?
N5 Mo1 S1 88.79(9) . . ?
N4 Mo1 S1 85.52(10) . . ?
S4 Mo1 S1 103.47(5) . . ?
N6 Mo1 S3 90.03(10) . . ?
N5 Mo1 S3 88.55(9) . . ?
N4 Mo1 S3 166.69(10) . . ?
S4 Mo1 S3 102.37(5) . . ?
S1 Mo1 S3 101.55(6) . . ?
N6 Mo1 Fe1 138.64(9) . . ?
N5 Mo1 Fe1 141.07(8) . . ?
N4 Mo1 Fe1 93.66(11) . . ?
S4 Mo1 Fe1 52.52(4) . . ?
S1 Mo1 Fe1 52.31(4) . . ?
S3 Mo1 Fe1 99.58(4) . . ?
N6 Mo1 Fe3 98.53(9) . . ?
N5 Mo1 Fe3 140.78(9) . . ?
N4 Mo1 Fe3 138.45(10) . . ?
S4 Mo1 Fe3 52.01(4) . . ?
S1 Mo1 Fe3 98.63(5) . . ?
S3 Mo1 Fe3 52.23(4) . . ?
Fe1 Mo1 Fe3 59.63(4) . . ?
N6 Mo1 Fe2 142.00(9) . . ?
N5 Mo1 Fe2 99.76(8) . . ?
N4 Mo1 Fe2 136.87(10) . . ?
S4 Mo1 Fe2 98.86(4) . . ?
S1 Mo1 Fe2 51.50(4) . . ?
S3 Mo1 Fe2 52.03(4) . . ?
Fe1 Mo1 Fe2 59.40(3) . . ?
Fe3 Mo1 Fe2 58.81(3) . . ?
C2 Fe2 S1 116.82(14) . . ?
C2 Fe2 S3 113.94(14) . . ?
S1 Fe2 S3 109.42(5) . . ?
C2 Fe2 S2 107.42(14) . . ?
S1 Fe2 S2 102.00(5) . . ?
S3 Fe2 S2 105.96(6) . . ?
C2 Fe2 Fe3 139.41(14) . . ?
S1 Fe2 Fe3 103.18(5) . . ?
S3 Fe2 Fe3 53.71(4) . . ?
S2 Fe2 Fe3 54.64(4) . . ?
C2 Fe2 Fe1 142.64(14) . . ?
S1 Fe2 Fe1 53.33(4) . . ?
S3 Fe2 Fe1 102.57(5) . . ?
S2 Fe2 Fe1 52.34(4) . . ?
Fe3 Fe2 Fe1 60.10(5) . . ?
C2 Fe2 Mo1 151.57(13) . . ?
S1 Fe2 Mo1 55.86(4) . . ?
S3 Fe2 Mo1 55.86(4) . . ?
S2 Fe2 Mo1 101.00(4) . . ?
Fe3 Fe2 Mo1 60.21(3) . . ?
Fe1 Fe2 Mo1 59.39(4) . . ?
C3 Fe3 S4 116.63(13) . . ?
C3 Fe3 S3 114.03(13) . . ?
S4 Fe3 S3 109.91(5) . . ?
C3 Fe3 S2 107.12(13) . . ?
S4 Fe3 S2 101.98(6) . . ?
S3 Fe3 S2 105.83(6) . . ?
C3 Fe3 Fe2 139.08(12) . . ?
S4 Fe3 Fe2 103.57(5) . . ?
S3 Fe3 Fe2 53.84(5) . . ?
S2 Fe3 Fe2 54.38(4) . . ?
C3 Fe3 Fe1 142.33(13) . . ?
S4 Fe3 Fe1 53.42(4) . . ?
S3 Fe3 Fe1 102.71(5) . . ?
S2 Fe3 Fe1 52.30(4) . . ?
Fe2 Fe3 Fe1 60.14(4) . . ?
C3 Fe3 Mo1 151.47(12) . . ?
S4 Fe3 Mo1 55.83(4) . . ?
S3 Fe3 Mo1 56.22(4) . . ?
S2 Fe3 Mo1 101.41(5) . . ?
Fe2 Fe3 Mo1 60.98(3) . . ?
Fe1 Fe3 Mo1 59.66(4) . . ?
C1 Fe1 S2 114.91(17) . . ?
C1 Fe1 S1 110.49(15) . . ?
S2 Fe1 S1 104.22(5) . . ?
C1 Fe1 S4 111.13(15) . . ?
S2 Fe1 S4 104.47(6) . . ?
S1 Fe1 S4 111.32(5) . . ?
C1 Fe1 Fe3 146.75(15) . . ?
S2 Fe1 Fe3 55.10(4) . . ?
S1 Fe1 Fe3 102.75(5) . . ?
S4 Fe1 Fe3 53.29(4) . . ?
C1 Fe1 Mo1 140.56(17) . . ?
S2 Fe1 Mo1 104.53(5) . . ?
S1 Fe1 Mo1 56.63(5) . . ?
S4 Fe1 Mo1 56.27(4) . . ?
Fe3 Fe1 Mo1 60.71(4) . . ?
C1 Fe1 Fe2 145.73(15) . . ?
S2 Fe1 Fe2 54.88(4) . . ?
S1 Fe1 Fe2 53.16(5) . . ?
S4 Fe1 Fe2 103.13(5) . . ?
Fe3 Fe1 Fe2 59.75(4) . . ?
Mo1 Fe1 Fe2 61.20(3) . . ?
Fe3 S4 Fe1 73.29(5) . . ?
Fe3 S4 Mo1 72.15(4) . . ?
Fe1 S4 Mo1 71.21(5) . . ?
Fe2 S1 Fe1 73.51(5) . . ?
Fe2 S1 Mo1 72.65(5) . . ?
Fe1 S1 Mo1 71.06(5) . . ?
Fe1 S2 Fe2 72.77(5) . . ?
Fe1 S2 Fe3 72.59(5) . . ?
Fe2 S2 Fe3 70.98(5) . . ?
Fe3 S3 Fe2 72.45(5) . . ?
Fe3 S3 Mo1 71.55(4) . . ?
Fe2 S3 Mo1 72.11(5) . . ?
C10 N6 N9 106.8(3) . . ?
C10 N6 Mo1 131.1(3) . . ?
N9 N6 Mo1 122.0(2) . . ?
C12 N9 N6 109.1(3) . . ?
C12 N9 B1 130.4(4) . . ?
N6 N9 B1 120.5(3) . . ?
C4 N4 N7 106.3(4) . . ?
C4 N4 Mo1 130.8(3) . . ?
N7 N4 Mo1 122.8(3) . . ?
N4 N7 C6 108.9(4) . . ?
N4 N7 B1 119.1(3) . . ?
C6 N7 B1 131.9(4) . . ?
C7 N5 N8 107.1(3) . . ?
C7 N5 Mo1 131.0(3) . . ?
N8 N5 Mo1 121.9(2) . . ?
C9 N8 N5 109.9(4) . . ?
C9 N8 B1 129.3(4) . . ?
N5 N8 B1 120.8(3) . . ?
N6 C10 C11 109.9(4) . . ?
C12 C11 C10 105.2(4) . . ?
N9 C12 C11 109.0(4) . . ?
N4 C4 C5 110.8(5) . . ?
C6 C5 C4 105.4(5) . . ?
C5 C6 N7 108.6(5) . . ?
N5 C7 C8 109.9(4) . . ?
C9 C8 C7 104.8(4) . . ?
N8 C9 C8 108.3(4) . . ?
N1 C1 Fe1 177.0(6) . . ?
N2 C2 Fe2 176.8(4) . . ?
N3 C3 Fe3 176.5(4) . . ?
N7 B1 N9 109.5(4) . . ?
N7 B1 N8 107.8(4) . . ?
N9 B1 N8 108.5(4) . . ?
C10A N1A C10A 180.0(13) . 2_666 ?
C10A N1A C3A 61.6(8) . . ?
C10A N1A C3A 118.4(8) 2_666 . ?
C10A N1A C3A 118.4(8) . 2_666 ?
C10A N1A C3A 61.6(8) 2_666 2_666 ?
C3A N1A C3A 180.000(2) . 2_666 ?
C10A N1A C2A 67.0(8) . 2_666 ?
C10A N1A C2A 113.0(8) 2_666 2_666 ?
C3A N1A C2A 106.5(6) . 2_666 ?
C3A N1A C2A 73.5(6) 2_666 2_666 ?
C10A N1A C2A 113.0(8) . . ?
C10A N1A C2A 67.0(8) 2_666 . ?
C3A N1A C2A 73.5(6) . . ?
C3A N1A C2A 106.5(6) 2_666 . ?
C2A N1A C2A 180.0(10) 2_666 . ?
C10A N1A C8A 104.5(8) . . ?
C10A N1A C8A 75.5(8) 2_666 . ?
C3A N1A C8A 70.5(7) . . ?
C3A N1A C8A 109.5(7) 2_666 . ?
C2A N1A C8A 76.0(6) 2_666 . ?
C2A N1A C8A 104.0(6) . . ?
C10A N1A C8A 75.5(8) . 2_666 ?
C10A N1A C8A 104.5(8) 2_666 2_666 ?
C3A N1A C8A 109.5(7) . 2_666 ?
C3A N1A C8A 70.5(7) 2_666 2_666 ?
C2A N1A C8A 104.0(6) 2_666 2_666 ?
C2A N1A C8A 76.0(6) . 2_666 ?
C8A N1A C8A 180.0(9) . 2_666 ?
N1A C2A C4A 111.2(8) . . ?
N1A C2A C14A 103.6(9) . . ?
C4A C2A C14A 23.4(7) . . ?
N1A C3A C14A 110.8(10) . . ?
N1A C3A C4A 106.1(8) . . ?
C14A C3A C4A 23.2(7) . . ?
C14A C4A C2A 89(2) . . ?
C14A C4A C3A 69(2) . . ?
C2A C4A C3A 68.2(7) . . ?
C8A C7A C10A 72.4(10) . 2_666 ?
C7A C8A N1A 107.5(10) . . ?
N1A C10A C7A 104.6(11) . 2_666 ?
C6B N1B C7B 108.0(4) . . ?
C6B N1B C9B 113.9(4) . . ?
C7B N1B C9B 111.5(4) . . ?
C6B N1B C3B 111.3(5) . . ?
C7B N1B C3B 109.8(4) . . ?
C9B N1B C3B 102.1(4) . . ?
C6B N1B C15B 91.2(9) . . ?
C7B N1B C15B 102.0(8) . . ?
C9B N1B C15B 30.8(7) . . ?
C3B N1B C15B 131.7(8) . . ?
C4B C3B N1B 114.7(5) . . ?
C5B C6B N1B 120.0(7) . . ?
N1B C7B C8B 115.6(5) . . ?
C10B C9B N1B 114.5(6) . . ?
C13C N1C C4C 76.8(8) . . ?
C13C N1C C5C 127.2(7) . . ?
C4C N1C C5C 117.1(7) . . ?
C13C N1C C2C 103.2(6) . 2_576 ?
C4C N1C C2C 118.8(7) . 2_576 ?
C5C N1C C2C 110.4(5) . 2_576 ?
C13C N1C C18C 115.1(7) . . ?
C4C N1C C18C 38.6(6) . . ?
C5C N1C C18C 95.7(5) . . ?
C2C N1C C18C 103.1(6) 2_576 . ?
C13C N1C C12C 33.7(6) . . ?
C4C N1C C12C 100.1(7) . . ?
C5C N1C C12C 94.7(6) . . ?
C2C N1C C12C 112.4(6) 2_576 . ?
C18C N1C C12C 136.5(6) . . ?
C3C C2C N1C 116.9(6) . 2_576 ?
N1C C4C C17C 125.6(12) . . ?
N1C C5C C6C 114.5(6) . . ?
C15C C12C N1C 118.6(11) . . ?
C9D N7D C9D 180.0(11) . 2_665 ?
C9D N7D C4D 55.5(7) . . ?
C9D N7D C4D 124.5(7) 2_665 . ?
C9D N7D C4D 124.5(7) . 2_665 ?
C9D N7D C4D 55.5(7) 2_665 2_665 ?
C4D N7D C4D 180.0(8) . 2_665 ?
C9D N7D C5D 71.8(6) . 2_665 ?
C9D N7D C5D 108.2(6) 2_665 2_665 ?
C4D N7D C5D 112.2(6) . 2_665 ?
C4D N7D C5D 67.8(6) 2_665 2_665 ?
C9D N7D C5D 108.2(6) . . ?
C9D N7D C5D 71.8(6) 2_665 . ?
C4D N7D C5D 67.8(6) . . ?
C4D N7D C5D 112.2(6) 2_665 . ?
C5D N7D C5D 180.000(1) 2_665 . ?
C9D N7D C2D 106.8(6) . . ?
C9D N7D C2D 73.2(6) 2_665 . ?
C4D N7D C2D 78.9(6) . . ?
C4D N7D C2D 101.1(6) 2_665 . ?
C5D N7D C2D 79.0(5) 2_665 . ?
C5D N7D C2D 101.0(5) . . ?
C9D N7D C2D 73.2(6) . 2_665 ?
C9D N7D C2D 106.8(6) 2_665 2_665 ?
C4D N7D C2D 101.1(6) . 2_665 ?
C4D N7D C2D 78.9(6) 2_665 2_665 ?
C5D N7D C2D 101.0(5) 2_665 2_665 ?
C5D N7D C2D 79.0(5) . 2_665 ?
C2D N7D C2D 180.0(7) . 2_665 ?
C3D C2D N7D 103.8(7) . . ?
C3D C2D C4D 58.0(6) . . ?
N7D C2D C4D 45.8(4) . . ?
C2D C3D C4D 73.9(7) . . ?
N7D C4D C3D 103.3(8) . . ?
N7D C4D C2D 55.3(5) . . ?
C3D C4D C2D 48.0(6) . . ?
C6D C5D N7D 112.3(7) . . ?
C5D C6D C9D 67.1(7) . 2_665 ?
N7D C9D C6D 108.7(8) . 2_665 ?
N1S C2S C3S 177.1(10) . . ?
C4A C14A C3A 88(2) . . ?
C4A C14A C2A 68(2) . . ?
C3A C14A C2A 68.0(9) . . ?
C16B C15B N1B 116.3(17) . . ?
N1C C13C C14C 111.6(10) . . ?
C10C C18C N1C 115.0(8) . . ?

loop_
_geom_bond_atom_site_label_1
_geom_bond_atom_site_label_2
_geom_bond_distance
_geom_bond_site_symmetry_2
_geom_bond_publ_flag
Mo1 N6 2.246(3) . ?
Mo1 N5 2.251(3) . ?
Mo1 N4 2.269(3) . ?
Mo1 S4 2.3625(15) . ?
Mo1 S1 2.3745(15) . ?
Mo1 S3 2.3816(15) . ?
Mo1 Fe1 2.6894(16) . ?
Mo1 Fe3 2.7179(13) . ?
Mo1 Fe2 2.7384(11) . ?
Fe2 C2 2.004(4) . ?
Fe2 S1 2.2452(16) . ?
Fe2 S3 2.2685(17) . ?
Fe2 S2 2.3035(16) . ?
Fe2 Fe3 2.6791(12) . ?
Fe2 Fe1 2.6897(14) . ?
Fe3 C3 2.018(4) . ?
Fe3 S4 2.2503(15) . ?
Fe3 S3 2.2648(16) . ?
Fe3 S2 2.3110(16) . ?
Fe3 Fe1 2.6886(19) . ?
Fe1 C1 1.967(5) . ?
Fe1 S2 2.2295(15) . ?
Fe1 S1 2.2500(15) . ?
Fe1 S4 2.2544(14) . ?
N6 C10 1.329(5) . ?
N6 N9 1.364(5) . ?
N9 C12 1.347(6) . ?
N9 B1 1.535(6) . ?
N4 C4 1.326(6) . ?
N4 N7 1.361(5) . ?
N7 C6 1.366(6) . ?
N7 B1 1.530(7) . ?
N5 C7 1.323(5) . ?
N5 N8 1.354(5) . ?
N8 C9 1.329(6) . ?
N8 B1 1.542(6) . ?
N1 C1 1.137(6) . ?
N2 C2 1.146(6) . ?
N3 C3 1.138(5) . ?
C10 C11 1.399(6) . ?
C11 C12 1.356(7) . ?
C4 C5 1.388(7) . ?
C5 C6 1.345(9) . ?
C7 C8 1.392(6) . ?
C8 C9 1.380(7) . ?
N1A C10A 1.494(17) . ?
N1A C10A 1.494(17) 2_666 ?
N1A C3A 1.501(12) . ?
N1A C3A 1.501(12) 2_666 ?
N1A C2A 1.544(12) 2_666 ?
N1A C2A 1.544(12) . ?
N1A C8A 1.639(14) . ?
N1A C8A 1.639(14) 2_666 ?
C2A C4A 1.551(16) . ?
C2A C14A 1.68(2) . ?
C3A C14A 1.58(2) . ?
C3A C4A 1.693(16) . ?
C4A C14A 0.667(19) . ?
C7A C8A 1.520(18) . ?
C7A C10A 1.72(2) 2_666 ?
C10A C7A 1.72(2) 2_666 ?
N1B C6B 1.469(7) . ?
N1B C7B 1.515(6) . ?
N1B C9B 1.518(7) . ?
N1B C3B 1.522(6) . ?
N1B C15B 1.57(2) . ?
C3B C4B 1.500(10) . ?
C5B C6B 1.432(11) . ?
C7B C8B 1.523(9) . ?
C9B C10B 1.502(9) . ?
N1C C13C 1.314(10) . ?
N1C C4C 1.410(13) . ?
N1C C5C 1.492(7) . ?
N1C C2C 1.528(8) 2_576 ?
N1C C18C 1.660(11) . ?
N1C C12C 1.776(13) . ?
C2C C3C 1.496(12) . ?
C2C N1C 1.528(8) 2_576 ?
C4C C17C 1.521(19) . ?
C5C C6C 1.496(10) . ?
C10C C18C 1.496(16) . ?
C12C C15C 1.461(17) . ?
N7D C9D 1.441(13) . ?
N7D C9D 1.441(13) 2_665 ?
N7D C4D 1.487(12) . ?
N7D C4D 1.487(12) 2_665 ?
N7D C5D 1.561(10) 2_665 ?
N7D C5D 1.561(10) . ?
N7D C2D 1.704(11) . ?
N7D C2D 1.704(11) 2_665 ?
C2D C3D 1.574(15) . ?
C2D C4D 2.035(16) . ?
C3D C4D 1.796(16) . ?
C5D C6D 1.498(14) . ?
C6D C9D 1.680(15) 2_665 ?
C9D C6D 1.680(15) 2_665 ?
N1S C2S 1.171(11) . ?
C2S C3S 1.397(10) . ?
C16B C15B 1.54(3) . ?
C14C C13C 1.508(15) . ?
